data_2019624
loop_
_publ_author_name
'M\"uller, Manuela'
'Lerner, Hans-Wolfram'
'Bolte, Michael'

_publ_section_title
;
 Polymorphism of
 2,5-[(diphenylphosphanyl)methyl]-1,1,2,4,4,5-hexaphenyl-1,4-diphospha-2,5-diboracyclohexane
;
_journal_coeditor_code UK3100
_journal_issue 8
_journal_name_full 'Acta Crystallographica Section C'
_journal_page_first
;
;
_journal_paper_doi 10.1107/S2053229614016684
_journal_volume 70
_journal_year 2014
_chemical_formula_iupac 'C64 H58 B2 P4, 2C4 H8 O'
_chemical_formula_moiety 'C64 H58 B2 P4, 2(C4 H8 O)'
_chemical_formula_sum 'C72 H74 B2 O2 P4'
_chemical_formula_weight 1116.81
_chemical_name_systematic
'2,5-[(Diphenylphosphanyl)methyl]-1,1,2,4,4,5-hexaphenyl-1,4-diphospha-2,5-diboracyclohexane; tetrahydrofuran disolvate'
_space_group_IT_number 14
_symmetry_cell_setting monoclinic
_symmetry_space_group_name_Hall '-P 2yn'
_symmetry_space_group_name_H-M 'P 1 21/n 1'
_atom_sites_solution_hydrogens geom
_atom_sites_solution_primary direct
_atom_sites_solution_secondary difmap
_audit_creation_method SHELXL-97
_cell_angle_alpha 90.00
_cell_angle_beta 93.962(4)
_cell_angle_gamma 90.00
_cell_formula_units_Z 2
_cell_length_a 12.5508(6)
_cell_length_b 10.1916(5)
_cell_length_c 24.7009(10)
_cell_measurement_reflns_used 25506
_cell_measurement_temperature 173(2)
_cell_measurement_theta_max 25.8
_cell_measurement_theta_min 3.5
_cell_volume 3152.0(3)
_computing_cell_refinement 'X-AREA (Stoe & Cie, 2001)'
_computing_data_collection 'X-AREA (Stoe & Cie, 2001)'
_computing_data_reduction 'X-AREA (Stoe & Cie, 2001)'
_computing_molecular_graphics 'XP (Sheldrick, 2008)'
_computing_publication_material 'SHELXL97 (Sheldrick, 2008) and publCIF (Westrip, 2010)'
_computing_structure_refinement 'SHELXL97 (Sheldrick, 2008)'
_computing_structure_solution 'SHELXS97 (Sheldrick, 2008)'
_diffrn_ambient_temperature 173(2)
_diffrn_measured_fraction_theta_full 0.997
_diffrn_measured_fraction_theta_max 0.992
_diffrn_measurement_device_type 'Stoe IPDS II two-circle'
_diffrn_measurement_method \w
_diffrn_radiation_monochromator graphite
_diffrn_radiation_source 'fine-focus sealed tube'
_diffrn_radiation_type MoK\a
_diffrn_radiation_wavelength 0.71073
_diffrn_reflns_av_R_equivalents 0.0776
_diffrn_reflns_av_sigmaI/netI 0.0427
_diffrn_reflns_limit_h_max 15
_diffrn_reflns_limit_h_min -15
_diffrn_reflns_limit_k_max 12
_diffrn_reflns_limit_k_min -12
_diffrn_reflns_limit_l_max 29
_diffrn_reflns_limit_l_min -30
_diffrn_reflns_number 39212
_diffrn_reflns_theta_full 25.00
_diffrn_reflns_theta_max 25.62
_diffrn_reflns_theta_min 3.50
_diffrn_standards_number 0
_exptl_absorpt_coefficient_mu 0.164
_exptl_absorpt_correction_T_max 0.9893
_exptl_absorpt_correction_T_min 0.9454
_exptl_absorpt_correction_type multi-scan
_exptl_absorpt_process_details '(MULABS; Spek, 2009; Blessing, 1995)'
_exptl_crystal_colour colourless
_exptl_crystal_density_diffrn 1.177
_exptl_crystal_density_method 'not measured'
_exptl_crystal_description block
_exptl_crystal_F_000 1184
_exptl_crystal_size_max 0.28
_exptl_crystal_size_mid 0.20
_exptl_crystal_size_min 0.14
_refine_diff_density_max 0.431
_refine_diff_density_min -0.453
_refine_ls_extinction_coef 0.0031(7)
_refine_ls_extinction_expression Fc^*^=kFc[1+0.001xFc^2^\l^3^/sin(2\q)]^-1/4^
_refine_ls_extinction_method 'SHELXL97 (Sheldrick, 2008)'
_refine_ls_goodness_of_fit_ref 1.021
_refine_ls_hydrogen_treatment constr
_refine_ls_matrix_type full
_refine_ls_number_parameters 362
_refine_ls_number_reflns 5902
_refine_ls_number_restraints 0
_refine_ls_restrained_S_all 1.021
_refine_ls_R_factor_all 0.0702
_refine_ls_R_factor_gt 0.0498
_refine_ls_shift/su_max 0.001
_refine_ls_shift/su_mean 0.000
_refine_ls_structure_factor_coef Fsqd
_refine_ls_weighting_details 'calc w=1/[\s^2^(Fo^2^)+(0.0619P)^2^+1.5352P] where P=(Fo^2^+2Fc^2^)/3'
_refine_ls_weighting_scheme calc
_refine_ls_wR_factor_gt 0.1136
_refine_ls_wR_factor_ref 0.1223
_reflns_number_gt 4620
_reflns_number_total 5902
_reflns_threshold_expression I>2\s(I)
_cod_data_source_file uk3100sup1.cif
_cod_data_source_block Ia
_cod_original_sg_symbol_H-M 'P 21/n'
_cod_database_code 2019624
_cod_database_fobs_code 2019624

loop_
_symmetry_equiv_pos_as_xyz
'x, y, z'
'-x+1/2, y+1/2, -z+1/2'
'-x, -y, -z'
'x-1/2, -y-1/2, z-1/2'

loop_
_atom_site_type_symbol
_atom_site_label
_atom_site_fract_x
_atom_site_fract_y
_atom_site_fract_z
_atom_site_U_iso_or_equiv
_atom_site_adp_type
_atom_site_calc_flag
_atom_site_refinement_flags
_atom_site_occupancy
_atom_site_symmetry_multiplicity
C C1 0.45419(15) 0.3582(2) 0.52603(8) 0.0204(4) Uani d . 1 1
H H1A 0.3907 0.3467 0.5004 0.024 Uiso calc R 1 1
H H1B 0.4581 0.2804 0.5501 0.024 Uiso calc R 1 1
B B1 0.43261(18) 0.4881(2) 0.56421(9) 0.0204(5) Uani d . 1 1
P P1 0.42835(4) 0.64420(5) 0.51348(2) 0.01846(14) Uani d . 1 1
C C2 0.53168(16) 0.5225(2) 0.60931(8) 0.0223(4) Uani d . 1 1
H H2A 0.5186 0.6092 0.6257 0.027 Uiso calc R 1 1
H H2B 0.5989 0.5285 0.5907 0.027 Uiso calc R 1 1
P P2 0.54756(5) 0.39760(6) 0.66400(2) 0.02486(15) Uani d . 1 1
C C11 0.31863(16) 0.4772(2) 0.59216(8) 0.0215(4) Uani d . 1 1
C C12 0.28156(18) 0.5796(2) 0.62408(9) 0.0270(5) Uani d . 1 1
H H12 0.3234 0.6569 0.6291 0.032 Uiso calc R 1 1
C C13 0.18473(19) 0.5708(3) 0.64874(10) 0.0319(5) Uani d . 1 1
H H13 0.1613 0.6421 0.6697 0.038 Uiso calc R 1 1
C C14 0.12265(18) 0.4579(3) 0.64263(10) 0.0341(6) Uani d . 1 1
H H14 0.0568 0.4518 0.6593 0.041 Uiso calc R 1 1
C C15 0.15781(18) 0.3545(3) 0.61201(10) 0.0321(5) Uani d . 1 1
H H15 0.1163 0.2768 0.6079 0.038 Uiso calc R 1 1
C C16 0.25435(17) 0.3644(2) 0.58715(9) 0.0259(5) Uani d . 1 1
H H16 0.2771 0.2926 0.5663 0.031 Uiso calc R 1 1
C C21 0.68023(18) 0.4379(2) 0.69721(9) 0.0275(5) Uani d . 1 1
C C22 0.7142(2) 0.3623(3) 0.74253(11) 0.0452(7) Uani d . 1 1
H H22 0.6675 0.2982 0.7557 0.054 Uiso calc R 1 1
C C23 0.8149(2) 0.3791(4) 0.76857(12) 0.0535(8) Uani d . 1 1
H H23 0.8355 0.3281 0.7998 0.064 Uiso calc R 1 1
C C24 0.8850(2) 0.4690(3) 0.74954(12) 0.0486(7) Uani d . 1 1
H H24 0.9542 0.4792 0.7672 0.058 Uiso calc R 1 1
C C25 0.8542(2) 0.5444(3) 0.70455(11) 0.0407(6) Uani d . 1 1
H H25 0.9022 0.6067 0.6913 0.049 Uiso calc R 1 1
C C26 0.75191(19) 0.5289(3) 0.67856(10) 0.0343(5) Uani d . 1 1
H H26 0.7313 0.5812 0.6478 0.041 Uiso calc R 1 1
C C31 0.46174(18) 0.4644(2) 0.71559(9) 0.0284(5) Uani d . 1 1
C C32 0.4739(2) 0.5920(3) 0.73588(10) 0.0370(6) Uani d . 1 1
H H32 0.5298 0.6459 0.7244 0.044 Uiso calc R 1 1
C C33 0.4048(2) 0.6408(3) 0.77277(11) 0.0474(7) Uani d . 1 1
H H33 0.4135 0.7278 0.7862 0.057 Uiso calc R 1 1
C C34 0.3229(2) 0.5623(4) 0.79006(11) 0.0517(8) Uani d . 1 1
H H34 0.2750 0.5963 0.8147 0.062 Uiso calc R 1 1
C C35 0.3115(2) 0.4350(3) 0.77129(12) 0.0476(7) Uani d . 1 1
H H35 0.2568 0.3807 0.7838 0.057 Uiso calc R 1 1
C C36 0.3802(2) 0.3860(3) 0.73396(10) 0.0373(6) Uani d . 1 1
H H36 0.3714 0.2987 0.7209 0.045 Uiso calc R 1 1
C C41 0.43105(17) 0.8012(2) 0.54989(9) 0.0236(4) Uani d . 1 1
C C42 0.52595(19) 0.8489(2) 0.57573(9) 0.0294(5) Uani d . 1 1
H H42 0.5911 0.8032 0.5723 0.035 Uiso calc R 1 1
C C43 0.5252(2) 0.9639(3) 0.60666(10) 0.0382(6) Uani d . 1 1
H H43 0.5898 0.9952 0.6244 0.046 Uiso calc R 1 1
C C44 0.4311(3) 1.0327(3) 0.61169(11) 0.0423(7) Uani d . 1 1
H H44 0.4312 1.1109 0.6326 0.051 Uiso calc R 1 1
C C45 0.3367(2) 0.9865(3) 0.58598(11) 0.0415(6) Uani d . 1 1
H H45 0.2722 1.0338 0.5892 0.050 Uiso calc R 1 1
C C46 0.33576(19) 0.8718(2) 0.55556(10) 0.0323(5) Uani d . 1 1
H H46 0.2705 0.8406 0.5385 0.039 Uiso calc R 1 1
C C51 0.31038(16) 0.6642(2) 0.46634(8) 0.0224(4) Uani d . 1 1
C C52 0.21687(18) 0.5915(2) 0.47087(10) 0.0309(5) Uani d . 1 1
H H52 0.2146 0.5243 0.4974 0.037 Uiso calc R 1 1
C C53 0.12689(19) 0.6181(3) 0.43616(11) 0.0408(6) Uani d . 1 1
H H53 0.0631 0.5693 0.4393 0.049 Uiso calc R 1 1
C C54 0.13038(19) 0.7154(3) 0.39706(10) 0.0390(6) Uani d . 1 1
H H54 0.0689 0.7330 0.3735 0.047 Uiso calc R 1 1
C C55 0.2226(2) 0.7870(3) 0.39212(11) 0.0377(6) Uani d . 1 1
H H55 0.2249 0.8529 0.3650 0.045 Uiso calc R 1 1
C C56 0.31216(18) 0.7621(2) 0.42696(10) 0.0312(5) Uani d . 1 1
H H56 0.3752 0.8123 0.4239 0.037 Uiso calc R 1 1
O O61 0.8383(4) 0.8397(6) 0.6055(2) 0.163(2) Uani d . 1 1
C C62 0.8358(6) 0.7923(10) 0.5562(3) 0.165(4) Uani d . 1 1
H H62A 0.7860 0.8442 0.5319 0.198 Uiso calc R 1 1
H H62B 0.8106 0.7002 0.5560 0.198 Uiso calc R 1 1
C C63 0.9395(11) 0.7984(16) 0.5381(4) 0.269(8) Uani d . 1 1
H H63A 0.9376 0.8391 0.5017 0.323 Uiso calc R 1 1
H H63B 0.9694 0.7089 0.5357 0.323 Uiso calc R 1 1
C C64 1.0056(6) 0.8768(15) 0.5769(5) 0.226(6) Uani d . 1 1
H H64A 1.0746 0.8330 0.5867 0.271 Uiso calc R 1 1
H H64B 1.0195 0.9650 0.5621 0.271 Uiso calc R 1 1
C C65 0.9418(6) 0.8851(7) 0.6227(4) 0.148(3) Uani d . 1 1
H H65A 0.9729 0.8300 0.6528 0.178 Uiso calc R 1 1
H H65B 0.9384 0.9769 0.6356 0.178 Uiso calc R 1 1

loop_
_atom_site_aniso_label
_atom_site_aniso_U_11
_atom_site_aniso_U_22
_atom_site_aniso_U_33
_atom_site_aniso_U_12
_atom_site_aniso_U_13
_atom_site_aniso_U_23
C1 0.0158(9) 0.0246(11) 0.0210(10) -0.0030(8) 0.0029(7) 0.0010(8)
B1 0.0178(11) 0.0248(12) 0.0187(11) -0.0018(9) 0.0031(9) 0.0007(9)
P1 0.0155(2) 0.0208(3) 0.0192(3) -0.0020(2) 0.00175(18) -0.0006(2)
C2 0.0211(10) 0.0269(11) 0.0192(10) -0.0009(8) 0.0032(8) 0.0004(8)
P2 0.0280(3) 0.0255(3) 0.0209(3) -0.0032(2) 0.0007(2) 0.0008(2)
C11 0.0180(9) 0.0286(11) 0.0179(10) -0.0008(8) 0.0003(8) 0.0036(9)
C12 0.0256(11) 0.0312(12) 0.0246(11) -0.0005(9) 0.0052(9) 0.0010(9)
C13 0.0292(12) 0.0379(14) 0.0295(12) 0.0056(10) 0.0089(9) -0.0009(10)
C14 0.0198(10) 0.0502(15) 0.0332(13) -0.0008(10) 0.0083(9) 0.0054(12)
C15 0.0236(11) 0.0385(13) 0.0345(13) -0.0085(10) 0.0051(9) 0.0033(11)
C16 0.0227(10) 0.0310(12) 0.0241(11) -0.0024(9) 0.0036(8) 0.0012(9)
C21 0.0290(11) 0.0299(12) 0.0231(11) 0.0040(9) -0.0006(9) -0.0024(9)
C22 0.0441(15) 0.0530(17) 0.0373(15) 0.0009(13) -0.0055(12) 0.0119(13)
C23 0.0499(17) 0.068(2) 0.0400(16) 0.0097(15) -0.0129(13) 0.0103(15)
C24 0.0327(14) 0.069(2) 0.0421(16) 0.0107(14) -0.0108(12) -0.0114(15)
C25 0.0295(12) 0.0514(16) 0.0406(15) -0.0038(12) -0.0009(11) -0.0107(13)
C26 0.0298(12) 0.0407(14) 0.0319(13) 0.0003(10) -0.0025(10) -0.0006(11)
C31 0.0292(11) 0.0362(13) 0.0197(11) -0.0028(10) 0.0001(9) 0.0042(9)
C32 0.0421(14) 0.0415(15) 0.0279(12) -0.0051(11) 0.0059(10) -0.0039(11)
C33 0.0570(17) 0.0551(18) 0.0309(14) 0.0030(14) 0.0090(12) -0.0085(13)
C34 0.0481(16) 0.081(2) 0.0278(13) 0.0125(16) 0.0129(12) 0.0047(14)
C35 0.0379(14) 0.069(2) 0.0378(15) -0.0027(14) 0.0116(12) 0.0155(14)
C36 0.0361(13) 0.0449(15) 0.0309(13) -0.0055(11) 0.0032(10) 0.0093(11)
C41 0.0287(11) 0.0209(10) 0.0217(10) -0.0021(9) 0.0057(8) 0.0008(9)
C42 0.0340(12) 0.0284(12) 0.0255(11) -0.0069(10) 0.0013(9) 0.0013(10)
C43 0.0555(16) 0.0305(13) 0.0281(13) -0.0165(12) -0.0012(11) 0.0009(10)
C44 0.0724(19) 0.0249(13) 0.0306(13) -0.0051(13) 0.0102(13) -0.0063(11)
C45 0.0538(16) 0.0304(13) 0.0418(15) 0.0069(12) 0.0141(13) -0.0060(11)
C46 0.0317(12) 0.0297(13) 0.0362(13) 0.0004(10) 0.0069(10) -0.0049(10)
C51 0.0198(10) 0.0263(11) 0.0212(10) 0.0015(8) 0.0013(8) -0.0030(9)
C52 0.0261(11) 0.0353(13) 0.0307(12) -0.0045(10) -0.0021(9) 0.0035(10)
C53 0.0213(11) 0.0584(18) 0.0419(14) -0.0077(11) -0.0035(10) 0.0071(13)
C54 0.0255(12) 0.0552(17) 0.0350(14) 0.0049(11) -0.0070(10) 0.0036(12)
C55 0.0321(13) 0.0436(15) 0.0365(14) 0.0042(11) -0.0031(10) 0.0131(12)
C56 0.0235(11) 0.0339(13) 0.0360(13) -0.0002(9) 0.0003(9) 0.0064(11)
O61 0.132(4) 0.221(6) 0.137(4) -0.054(4) 0.026(3) -0.051(4)
C62 0.111(5) 0.271(10) 0.114(5) -0.045(6) 0.022(4) -0.091(6)
C63 0.223(12) 0.43(2) 0.161(9) -0.014(13) 0.070(9) -0.149(12)
C64 0.095(5) 0.383(18) 0.199(10) -0.041(8) 0.011(6) 0.129(11)
C65 0.113(5) 0.124(5) 0.198(8) -0.002(4) -0.050(5) -0.057(5)

loop_
_atom_type_symbol
_atom_type_description
_atom_type_scat_dispersion_real
_atom_type_scat_dispersion_imag
_atom_type_scat_source
C C 0.0033 0.0016 'International Tables Vol C Tables 4.2.6.8 and 6.1.1.4'
H H 0.0000 0.0000 'International Tables Vol C Tables 4.2.6.8 and 6.1.1.4'
B B 0.0013 0.0007 'International Tables Vol C Tables 4.2.6.8 and 6.1.1.4'
P P 0.1023 0.0942 'International Tables Vol C Tables 4.2.6.8 and 6.1.1.4'
O O 0.0106 0.0060 'International Tables Vol C Tables 4.2.6.8 and 6.1.1.4'

loop_
_geom_angle_atom_site_label_1
_geom_angle_atom_site_label_2
_geom_angle_atom_site_label_3
_geom_angle_site_symmetry_1
_geom_angle_site_symmetry_3
_geom_angle
B1 C1 P1 . 3_666 119.01(14)
B1 C1 H1A . . 107.6
P1 C1 H1A 3_666 . 107.6
B1 C1 H1B . . 107.6
P1 C1 H1B 3_666 . 107.6
H1A C1 H1B . . 107.0
C11 B1 C2 . . 111.74(17)
C11 B1 C1 . . 111.59(17)
C2 B1 C1 . . 114.13(17)
C11 B1 P1 . . 109.19(14)
C2 B1 P1 . . 103.74(14)
C1 B1 P1 . . 105.88(14)
C1 P1 C51 3_666 . 108.03(10)
C1 P1 C41 3_666 . 106.62(10)
C51 P1 C41 . . 101.61(10)
C1 P1 B1 3_666 . 109.46(9)
C51 P1 B1 . . 117.84(10)
C41 P1 B1 . . 112.53(10)
B1 C2 P2 . . 112.55(14)
B1 C2 H2A . . 109.1
P2 C2 H2A . . 109.1
B1 C2 H2B . . 109.1
P2 C2 H2B . . 109.1
H2A C2 H2B . . 107.8
C21 P2 C31 . . 99.30(10)
C21 P2 C2 . . 102.60(10)
C31 P2 C2 . . 102.14(10)
C16 C11 C12 . . 116.51(19)
C16 C11 B1 . . 122.17(19)
C12 C11 B1 . . 121.29(19)
C13 C12 C11 . . 121.8(2)
C13 C12 H12 . . 119.1
C11 C12 H12 . . 119.1
C14 C13 C12 . . 120.1(2)
C14 C13 H13 . . 119.9
C12 C13 H13 . . 119.9
C15 C14 C13 . . 119.4(2)
C15 C14 H14 . . 120.3
C13 C14 H14 . . 120.3
C14 C15 C16 . . 120.2(2)
C14 C15 H15 . . 119.9
C16 C15 H15 . . 119.9
C15 C16 C11 . . 122.0(2)
C15 C16 H16 . . 119.0
C11 C16 H16 . . 119.0
C26 C21 C22 . . 117.6(2)
C26 C21 P2 . . 125.69(18)
C22 C21 P2 . . 116.54(19)
C23 C22 C21 . . 121.3(3)
C23 C22 H22 . . 119.4
C21 C22 H22 . . 119.4
C24 C23 C22 . . 120.5(3)
C24 C23 H23 . . 119.8
C22 C23 H23 . . 119.8
C23 C24 C25 . . 119.6(3)
C23 C24 H24 . . 120.2
C25 C24 H24 . . 120.2
C24 C25 C26 . . 120.1(3)
C24 C25 H25 . . 120.0
C26 C25 H25 . . 120.0
C21 C26 C25 . . 121.0(2)
C21 C26 H26 . . 119.5
C25 C26 H26 . . 119.5
C36 C31 C32 . . 118.6(2)
C36 C31 P2 . . 119.1(2)
C32 C31 P2 . . 122.23(18)
C33 C32 C31 . . 120.6(3)
C33 C32 H32 . . 119.7
C31 C32 H32 . . 119.7
C34 C33 C32 . . 120.1(3)
C34 C33 H33 . . 119.9
C32 C33 H33 . . 119.9
C35 C34 C33 . . 119.9(3)
C35 C34 H34 . . 120.1
C33 C34 H34 . . 120.1
C34 C35 C36 . . 120.1(3)
C34 C35 H35 . . 119.9
C36 C35 H35 . . 119.9
C35 C36 C31 . . 120.6(3)
C35 C36 H36 . . 119.7
C31 C36 H36 . . 119.7
C42 C41 C46 . . 118.6(2)
C42 C41 P1 . . 120.88(17)
C46 C41 P1 . . 120.42(17)
C43 C42 C41 . . 120.2(2)
C43 C42 H42 . . 119.9
C41 C42 H42 . . 119.9
C44 C43 C42 . . 120.7(2)
C44 C43 H43 . . 119.7
C42 C43 H43 . . 119.7
C43 C44 C45 . . 119.6(2)
C43 C44 H44 . . 120.2
C45 C44 H44 . . 120.2
C44 C45 C46 . . 120.5(3)
C44 C45 H45 . . 119.7
C46 C45 H45 . . 119.7
C45 C46 C41 . . 120.5(2)
C45 C46 H46 . . 119.8
C41 C46 H46 . . 119.8
C56 C51 C52 . . 119.2(2)
C56 C51 P1 . . 118.17(16)
C52 C51 P1 . . 122.43(17)
C53 C52 C51 . . 119.7(2)
C53 C52 H52 . . 120.1
C51 C52 H52 . . 120.1
C54 C53 C52 . . 120.2(2)
C54 C53 H53 . . 119.9
C52 C53 H53 . . 119.9
C55 C54 C53 . . 120.4(2)
C55 C54 H54 . . 119.8
C53 C54 H54 . . 119.8
C54 C55 C56 . . 119.7(2)
C54 C55 H55 . . 120.2
C56 C55 H55 . . 120.2
C55 C56 C51 . . 120.7(2)
C55 C56 H56 . . 119.6
C51 C56 H56 . . 119.6
C62 O61 C65 . . 111.3(6)
O61 C62 C63 . . 108.5(7)
O61 C62 H62A . . 110.0
C63 C62 H62A . . 110.0
O61 C62 H62B . . 110.0
C63 C62 H62B . . 110.0
H62A C62 H62B . . 108.4
C62 C63 C64 . . 108.2(7)
C62 C63 H63A . . 110.1
C64 C63 H63A . . 110.1
C62 C63 H63B . . 110.1
C64 C63 H63B . . 110.1
H63A C63 H63B . . 108.4
C65 C64 C63 . . 103.1(7)
C65 C64 H64A . . 111.1
C63 C64 H64A . . 111.1
C65 C64 H64B . . 111.1
C63 C64 H64B . . 111.1
H64A C64 H64B . . 109.1
O61 C65 C64 . . 107.1(7)
O61 C65 H65A . . 110.3
C64 C65 H65A . . 110.3
O61 C65 H65B . . 110.3
C64 C65 H65B . . 110.3
H65A C65 H65B . . 108.6

loop_
_geom_bond_atom_site_label_1
_geom_bond_atom_site_label_2
_geom_bond_site_symmetry_2
_geom_bond_distance
C1 B1 . 1.658(3)
C1 P1 3_666 1.823(2)
C1 H1A . 0.9900
C1 H1B . 0.9900
B1 C11 . 1.635(3)
B1 C2 . 1.649(3)
B1 P1 . 2.023(2)
P1 C1 3_666 1.823(2)
P1 C51 . 1.831(2)
P1 C41 . 1.835(2)
C2 P2 . 1.857(2)
C2 H2A . 0.9900
C2 H2B . 0.9900
P2 C21 . 1.851(2)
P2 C31 . 1.854(2)
C11 C16 . 1.405(3)
C11 C12 . 1.406(3)
C12 C13 . 1.399(3)
C12 H12 . 0.9500
C13 C14 . 1.392(4)
C13 H13 . 0.9500
C14 C15 . 1.387(4)
C14 H14 . 0.9500
C15 C16 . 1.399(3)
C15 H15 . 0.9500
C16 H16 . 0.9500
C21 C26 . 1.392(4)
C21 C22 . 1.401(4)
C22 C23 . 1.388(4)
C22 H22 . 0.9500
C23 C24 . 1.376(5)
C23 H23 . 0.9500
C24 C25 . 1.384(4)
C24 H24 . 0.9500
C25 C26 . 1.404(3)
C25 H25 . 0.9500
C26 H26 . 0.9500
C31 C36 . 1.399(3)
C31 C32 . 1.399(4)
C32 C33 . 1.393(4)
C32 H32 . 0.9500
C33 C34 . 1.392(4)
C33 H33 . 0.9500
C34 C35 . 1.382(5)
C34 H34 . 0.9500
C35 C36 . 1.397(4)
C35 H35 . 0.9500
C36 H36 . 0.9500
C41 C42 . 1.399(3)
C41 C46 . 1.411(3)
C42 C43 . 1.399(4)
C42 H42 . 0.9500
C43 C44 . 1.387(4)
C43 H43 . 0.9500
C44 C45 . 1.387(4)
C44 H44 . 0.9500
C45 C46 . 1.390(4)
C45 H45 . 0.9500
C46 H46 . 0.9500
C51 C56 . 1.394(3)
C51 C52 . 1.399(3)
C52 C53 . 1.396(3)
C52 H52 . 0.9500
C53 C54 . 1.388(4)
C53 H53 . 0.9500
C54 C55 . 1.381(4)
C54 H54 . 0.9500
C55 C56 . 1.391(3)
C55 H55 . 0.9500
C56 H56 . 0.9500
O61 C62 . 1.307(7)
O61 C65 . 1.416(7)
C62 C63 . 1.406(12)
C62 H62A . 0.9900
C62 H62B . 0.9900
C63 C64 . 1.461(14)
C63 H63A . 0.9900
C63 H63B . 0.9900
C64 C65 . 1.434(11)
C64 H64A . 0.9900
C64 H64B . 0.9900
C65 H65A . 0.9900
C65 H65B . 0.9900

loop_
_geom_torsion_atom_site_label_1
_geom_torsion_atom_site_label_2
_geom_torsion_atom_site_label_3
_geom_torsion_atom_site_label_4
_geom_torsion_site_symmetry_1
_geom_torsion_site_symmetry_4
_geom_torsion
P1 C1 B1 C11 3_666 . 175.07(14)
P1 C1 B1 C2 3_666 . -57.1(2)
P1 C1 B1 P1 3_666 . 56.38(17)
C11 B1 P1 C1 . 3_666 -170.82(14)
C2 B1 P1 C1 . 3_666 69.92(15)
C1 B1 P1 C1 . 3_666 -50.56(17)
C11 B1 P1 C51 . . -46.92(18)
C2 B1 P1 C51 . . -166.18(12)
C1 B1 P1 C51 . . 73.34(15)
C11 B1 P1 C41 . . 70.82(16)
C2 B1 P1 C41 . . -48.44(16)
C1 B1 P1 C41 . . -168.91(13)
C11 B1 C2 P2 . . 58.9(2)
C1 B1 C2 P2 . . -68.86(19)
P1 B1 C2 P2 . . 176.41(10)
B1 C2 P2 C21 . . 166.49(14)
B1 C2 P2 C31 . . -90.96(16)
C2 B1 C11 C16 . . -123.9(2)
C1 B1 C11 C16 . . 5.3(3)
P1 B1 C11 C16 . . 121.98(19)
C2 B1 C11 C12 . . 54.1(3)
C1 B1 C11 C12 . . -176.80(18)
P1 B1 C11 C12 . . -60.1(2)
C16 C11 C12 C13 . . -1.2(3)
B1 C11 C12 C13 . . -179.3(2)
C11 C12 C13 C14 . . 0.8(4)
C12 C13 C14 C15 . . 0.1(4)
C13 C14 C15 C16 . . -0.6(4)
C14 C15 C16 C11 . . 0.1(4)
C12 C11 C16 C15 . . 0.7(3)
B1 C11 C16 C15 . . 178.8(2)
C31 P2 C21 C26 . . -112.6(2)
C2 P2 C21 C26 . . -7.9(2)
C31 P2 C21 C22 . . 72.9(2)
C2 P2 C21 C22 . . 177.6(2)
C26 C21 C22 C23 . . 1.2(4)
P2 C21 C22 C23 . . 176.2(2)
C21 C22 C23 C24 . . -1.5(5)
C22 C23 C24 C25 . . 0.9(5)
C23 C24 C25 C26 . . -0.1(4)
C22 C21 C26 C25 . . -0.4(4)
P2 C21 C26 C25 . . -174.8(2)
C24 C25 C26 C21 . . -0.2(4)
C21 P2 C31 C36 . . -130.58(19)
C2 P2 C31 C36 . . 124.28(19)
C21 P2 C31 C32 . . 51.1(2)
C2 P2 C31 C32 . . -54.0(2)
C36 C31 C32 C33 . . -1.3(4)
P2 C31 C32 C33 . . 177.0(2)
C31 C32 C33 C34 . . 0.3(4)
C32 C33 C34 C35 . . 1.1(4)
C33 C34 C35 C36 . . -1.6(4)
C34 C35 C36 C31 . . 0.6(4)
C32 C31 C36 C35 . . 0.8(4)
P2 C31 C36 C35 . . -177.6(2)
C1 P1 C41 C42 3_666 . -44.0(2)
C51 P1 C41 C42 . . -156.97(18)
B1 P1 C41 C42 . . 76.1(2)
C1 P1 C41 C46 3_666 . 140.48(18)
C51 P1 C41 C46 . . 27.5(2)
B1 P1 C41 C46 . . -99.51(19)
C46 C41 C42 C43 . . 0.3(3)
P1 C41 C42 C43 . . -175.30(17)
C41 C42 C43 C44 . . -0.7(4)
C42 C43 C44 C45 . . 0.3(4)
C43 C44 C45 C46 . . 0.4(4)
C44 C45 C46 C41 . . -0.7(4)
C42 C41 C46 C45 . . 0.3(3)
P1 C41 C46 C45 . . 175.99(19)
C1 P1 C51 C56 3_666 . -47.9(2)
C41 P1 C51 C56 . . 64.09(19)
B1 P1 C51 C56 . . -172.48(17)
C1 P1 C51 C52 3_666 . 136.62(19)
C41 P1 C51 C52 . . -111.4(2)
B1 P1 C51 C52 . . 12.0(2)
C56 C51 C52 C53 . . -0.2(4)
P1 C51 C52 C53 . . 175.3(2)
C51 C52 C53 C54 . . 0.5(4)
C52 C53 C54 C55 . . -0.1(4)
C53 C54 C55 C56 . . -0.7(4)
C54 C55 C56 C51 . . 1.0(4)
C52 C51 C56 C55 . . -0.5(4)
P1 C51 C56 C55 . . -176.2(2)
C65 O61 C62 C63 . . 2.3(13)
O61 C62 C63 C64 . . -10.4(16)
C62 C63 C64 C65 . . 13.8(16)
C62 O61 C65 C64 . . 6.7(12)
C63 C64 C65 O61 . . -12.2(13)
